data_4341150
loop_
_publ_author_name
'Anju, R. S.'
'Saha, Koushik'
'Mondal, Bijan'
'Dorcet, Vincent'
'Roisnel, Thierry'
'Halet, Jean-Francois'
'Ghosh, Sundargopal'

_publ_section_title
;
 Chemistry of diruthenium analogue of pentaborane(9) with heterocumulenes:
 toward novel trimetallic cubane-type clusters.
;
_journal_issue 19
_journal_name_full 'Inorganic chemistry'
_journal_page_first 10527
_journal_page_last 10535
_journal_paper_doi 10.1021/ic501623f
_journal_volume 53
_journal_year 2014
_chemical_compound_source 'synthesis as described'
_chemical_formula_moiety 'C19 H18 Fe2 O8 Ru S2'
_chemical_formula_sum 'C19 H18 Fe2 O8 Ru S2'
_chemical_formula_weight 651.22
_chemical_name_systematic
;
 ?
;
_space_group_IT_number 14
_symmetry_cell_setting monoclinic
_symmetry_Int_Tables_number 14
_symmetry_space_group_name_Hall '-P 2yn'
_symmetry_space_group_name_H-M 'P 1 21/n 1'
_atom_sites_solution_hydrogens geom
_atom_sites_solution_primary direct
_atom_sites_solution_secondary difmap
_audit_conform_dict_location ftp://ftp.iucr.org/pub/cif_core.dic
_audit_conform_dict_name cif_core.dic
_audit_conform_dict_version 2.3
_audit_creation_date 2014-03-18T08:56:08-00:00
_audit_creation_method 'WinGX routine CIF_UPDATE'
_cell_angle_alpha 90
_cell_angle_beta 103.0930(10)
_cell_angle_gamma 90
_cell_formula_units_Z 4
_cell_length_a 11.1094(4)
_cell_length_b 13.4574(4)
_cell_length_c 16.8649(6)
_cell_measurement_reflns_used 9935
_cell_measurement_temperature 150(2)
_cell_measurement_theta_max 27.47
_cell_measurement_theta_min 2.42
_cell_measurement_wavelength 0.71073
_cell_volume 2455.82(14)
_computing_cell_refinement 'Bruker APEX2 (Bruker, 2006)'
_computing_data_collection 'Bruker APEX2 (Bruker, 2006)'
_computing_data_reduction 'Bruker APEX2 (Bruker, 2006)'
_computing_molecular_graphics 'Ortep-3 for Windows (Farrugia, 1997)'
_computing_publication_material
;
           WinGX publication routines (Farrugia, 2012),
           CRYSCAL (T. Roisnel, local program)
;
_computing_structure_refinement 'SHELXL-97 (Sheldrick, 1997)'
_computing_structure_solution 'SIR97 (Altomare et al., 1999)'
_diffrn_ambient_temperature 150(2)
_diffrn_detector 'CCD plate'
_diffrn_measured_fraction_theta_full 0.998
_diffrn_measured_fraction_theta_max 0.998
_diffrn_measurement_device_type 'APEXII, Bruker-AXS'
_diffrn_measurement_method 'CCD rotation images, thin slices'
_diffrn_radiation_monochromator graphite
_diffrn_radiation_probe x-ray
_diffrn_radiation_type MoK\a
_diffrn_radiation_wavelength 0.71073
_diffrn_reflns_av_R_equivalents 0.0335
_diffrn_reflns_av_unetI/netI 0.032
_diffrn_reflns_limit_h_max 12
_diffrn_reflns_limit_h_min -14
_diffrn_reflns_limit_k_max 17
_diffrn_reflns_limit_k_min -17
_diffrn_reflns_limit_l_max 21
_diffrn_reflns_limit_l_min -21
_diffrn_reflns_number 21949
_diffrn_reflns_theta_full 27.48
_diffrn_reflns_theta_max 27.48
_diffrn_reflns_theta_min 3.03
_exptl_absorpt_coefficient_mu 1.983
_exptl_absorpt_correction_T_max 0.924
_exptl_absorpt_correction_T_min 0.791
_exptl_absorpt_correction_type multi-scan
_exptl_absorpt_process_details
;
  [Sheldrick, G.M. (2002). SADABS Bruker AXS Inc., Madison, Wisconsin, USA]
;
_exptl_crystal_colour orange
_exptl_crystal_density_diffrn 1.761
_exptl_crystal_density_method 'not measured'
_exptl_crystal_description plate
_exptl_crystal_F_000 1296
_exptl_crystal_size_max 0.25
_exptl_crystal_size_mid 0.18
_exptl_crystal_size_min 0.04
_refine_diff_density_max 0.435
_refine_diff_density_min -0.349
_refine_diff_density_rms 0.071
_refine_ls_extinction_method none
_refine_ls_goodness_of_fit_ref 1.034
_refine_ls_hydrogen_treatment constr
_refine_ls_matrix_type full
_refine_ls_number_parameters 295
_refine_ls_number_reflns 5627
_refine_ls_number_restraints 0
_refine_ls_restrained_S_all 1.034
_refine_ls_R_factor_all 0.0313
_refine_ls_R_factor_gt 0.0234
_refine_ls_shift/su_max 0.001
_refine_ls_shift/su_mean 0
_refine_ls_structure_factor_coef Fsqd
_refine_ls_weighting_details 'calc w=1/[\s^2^(Fo^2^)+(0.0212P)^2^+0.8030P] where P=(Fo^2^+2Fc^2^)/3'
_refine_ls_weighting_scheme calc
_refine_ls_wR_factor_gt 0.0503
_refine_ls_wR_factor_ref 0.0534
_reflns_number_gt 4833
_reflns_number_total 5627
_reflns_threshold_expression >2sigma(I)
_cod_data_source_file ic501623f_si_002.cif
_cod_data_source_block SGG2
_cod_depositor_comments 'Adding full bibliography for 4341146--4341152.cif.'
_cod_original_sg_symbol_H-M 'P 21/n'
_cod_database_code 4341150

loop_
_symmetry_equiv_pos_as_xyz
'x, y, z'
'-x+1/2, y+1/2, -z+1/2'
'-x, -y, -z'
'x-1/2, -y-1/2, z-1/2'

loop_
_atom_site_label
_atom_site_type_symbol
_atom_site_fract_x
_atom_site_fract_y
_atom_site_fract_z
_atom_site_U_iso_or_equiv
_atom_site_adp_type
_atom_site_occupancy
_atom_site_symmetry_multiplicity
_atom_site_calc_flag
_atom_site_refinement_flags
Fe1 Fe 0.75129(3) 0.35241(2) -0.041352(17) 0.02229(7) Uani 1 1 d .
Fe2 Fe 0.91282(3) 0.22600(2) 0.021053(17) 0.02211(7) Uani 1 1 d .
S1 S 0.74621(5) 0.19040(4) -0.07790(3) 0.02350(11) Uani 1 1 d .
S2 S 0.75816(5) 0.27769(3) 0.08094(3) 0.02011(11) Uani 1 1 d .
C1 C 0.5925(2) 0.39122(16) -0.06239(13) 0.0307(5) Uani 1 1 d .
O2 O 0.49214(17) 0.41747(13) -0.07300(12) 0.0492(5) Uani 1 1 d .
C3 C 0.7887(2) 0.39390(17) -0.13317(14) 0.0370(6) Uani 1 1 d .
O4 O 0.8107(2) 0.42060(14) -0.19276(11) 0.0619(6) Uani 1 1 d .
C5 C 0.8214(2) 0.45989(16) 0.01303(13) 0.0306(5) Uani 1 1 d .
O6 O 0.86662(18) 0.52856(12) 0.04676(10) 0.0487(5) Uani 1 1 d .
C11 C 1.0144(2) 0.22613(16) -0.04693(14) 0.0311(5) Uani 1 1 d .
O12 O 1.08064(17) 0.22644(14) -0.08986(11) 0.0501(5) Uani 1 1 d .
C13 C 1.0122(2) 0.30642(18) 0.09020(13) 0.0317(5) Uani 1 1 d .
O14 O 1.07651(16) 0.35918(14) 0.13390(11) 0.0492(5) Uani 1 1 d .
C15 C 0.9604(2) 0.10886(19) 0.07035(15) 0.0379(6) Uani 1 1 d .
O16 O 0.99541(18) 0.03660(15) 0.10300(14) 0.0663(6) Uani 1 1 d .
C21 C 0.7818(2) 0.16847(18) -0.17687(13) 0.0378(6) Uani 1 1 d .
H21A H 0.8441 0.2164 -0.1853 0.057 Uiso 1 1 calc R
H21B H 0.7065 0.1764 -0.2198 0.057 Uiso 1 1 calc R
H21C H 0.8138 0.1009 -0.1786 0.057 Uiso 1 1 calc R
Ru1 Ru 0.588066(14) 0.173814(11) 0.096703(9) 0.01756(5) Uani 1 1 d .
C31 C 0.42414(18) 0.15794(14) 0.15100(12) 0.0209(4) Uani 1 1 d .
C32 C 0.52445(18) 0.10485(14) 0.20005(11) 0.0193(4) Uani 1 1 d .
C33 C 0.62173(19) 0.17473(15) 0.23287(12) 0.0223(4) Uani 1 1 d .
C34 C 0.57683(19) 0.27193(15) 0.20608(12) 0.0245(5) Uani 1 1 d .
C35 C 0.45783(19) 0.26209(15) 0.15404(12) 0.0239(4) Uani 1 1 d .
C36 C 0.29958(19) 0.11666(18) 0.11185(13) 0.0327(5) Uani 1 1 d .
H36A H 0.3071 0.0456 0.1012 0.049 Uiso 1 1 calc R
H36B H 0.2669 0.1514 0.0604 0.049 Uiso 1 1 calc R
H36C H 0.2432 0.126 0.1483 0.049 Uiso 1 1 calc R
C37 C 0.5270(2) -0.00421(15) 0.21958(13) 0.0309(5) Uani 1 1 d .
H37A H 0.5015 -0.0142 0.271 0.046 Uiso 1 1 calc R
H37B H 0.611 -0.0298 0.2247 0.046 Uiso 1 1 calc R
H37C H 0.4702 -0.0397 0.1758 0.046 Uiso 1 1 calc R
C38 C 0.7419(2) 0.15185(19) 0.29155(13) 0.0358(5) Uani 1 1 d .
H38A H 0.806 0.1972 0.2818 0.054 Uiso 1 1 calc R
H38B H 0.766 0.0832 0.2837 0.054 Uiso 1 1 calc R
H38C H 0.7319 0.1602 0.3474 0.054 Uiso 1 1 calc R
C39 C 0.6427(2) 0.36738(17) 0.23132(16) 0.0406(6) Uani 1 1 d .
H39A H 0.6172 0.4169 0.1882 0.061 Uiso 1 1 calc R
H39B H 0.7321 0.3567 0.2408 0.061 Uiso 1 1 calc R
H39C H 0.6222 0.3912 0.2815 0.061 Uiso 1 1 calc R
C40 C 0.3741(2) 0.34538(17) 0.11510(17) 0.0422(6) Uani 1 1 d .
H40A H 0.3271 0.3703 0.1536 0.063 Uiso 1 1 calc R
H40B H 0.3168 0.3206 0.0661 0.063 Uiso 1 1 calc R
H40C H 0.424 0.3993 0.1002 0.063 Uiso 1 1 calc R
C41 C 0.6718(2) 0.05828(15) 0.07569(12) 0.0262(5) Uani 1 1 d .
O42 O 0.72236(16) -0.01352(11) 0.06712(10) 0.0400(4) Uani 1 1 d .
C43 C 0.4968(2) 0.18296(15) -0.01271(13) 0.0258(5) Uani 1 1 d .
O44 O 0.43345(15) 0.18827(12) -0.07600(9) 0.0378(4) Uani 1 1 d .

loop_
_atom_site_aniso_label
_atom_site_aniso_U_11
_atom_site_aniso_U_22
_atom_site_aniso_U_33
_atom_site_aniso_U_23
_atom_site_aniso_U_13
_atom_site_aniso_U_12
Fe1 0.02425(16) 0.02210(14) 0.02103(15) 0.00224(11) 0.00618(12) -0.00513(12)
Fe2 0.01824(15) 0.02784(16) 0.02108(15) -0.00097(11) 0.00620(12) -0.00281(12)
S1 0.0259(3) 0.0255(2) 0.0194(2) -0.00190(19) 0.0057(2) -0.0065(2)
S2 0.0186(2) 0.0241(2) 0.0185(2) -0.00048(18) 0.00610(19) -0.0049(2)
C1 0.0308(13) 0.0245(11) 0.0350(13) 0.0045(9) 0.0038(10) -0.0055(10)
O2 0.0311(10) 0.0382(10) 0.0733(13) 0.0094(9) 0.0014(9) 0.0012(8)
C3 0.0487(16) 0.0307(12) 0.0332(13) -0.0020(10) 0.0129(11) -0.0121(11)
O4 0.1012(17) 0.0566(12) 0.0370(11) 0.0033(9) 0.0346(11) -0.0268(12)
C5 0.0354(13) 0.0292(11) 0.0286(12) 0.0044(9) 0.0103(10) -0.0029(10)
O6 0.0622(12) 0.0343(9) 0.0482(11) -0.0094(8) 0.0094(9) -0.0188(9)
C11 0.0274(12) 0.0349(12) 0.0317(12) -0.0062(9) 0.0085(10) -0.0042(10)
O12 0.0430(11) 0.0686(13) 0.0483(11) -0.0112(9) 0.0307(9) -0.0089(9)
C13 0.0200(11) 0.0471(14) 0.0296(12) -0.0053(10) 0.0087(10) 0.0005(10)
O14 0.0271(9) 0.0707(13) 0.0475(11) -0.0280(9) 0.0036(8) -0.0061(9)
C15 0.0236(12) 0.0423(14) 0.0476(15) 0.0088(11) 0.0077(11) -0.0023(11)
O16 0.0407(12) 0.0541(12) 0.0995(17) 0.0371(12) 0.0063(11) 0.0077(10)
C21 0.0478(15) 0.0439(14) 0.0227(12) -0.0093(10) 0.0102(11) -0.0108(12)
Ru1 0.01667(9) 0.01903(8) 0.01758(9) 0.00062(6) 0.00513(6) -0.00323(6)
C31 0.0177(10) 0.0264(10) 0.0204(10) 0.0022(8) 0.0079(8) 0.0002(8)
C32 0.0201(10) 0.0214(9) 0.0185(10) 0.0015(7) 0.0085(8) -0.0006(8)
C33 0.0184(10) 0.0308(11) 0.0197(10) -0.0018(8) 0.0084(8) -0.0012(9)
C34 0.0270(12) 0.0245(10) 0.0272(11) -0.0062(8) 0.0171(9) -0.0073(9)
C35 0.0246(11) 0.0237(10) 0.0280(11) 0.0041(8) 0.0152(9) 0.0035(9)
C36 0.0214(11) 0.0486(14) 0.0279(12) 0.0032(10) 0.0052(9) -0.0071(10)
C37 0.0376(13) 0.0240(10) 0.0342(12) 0.0076(9) 0.0144(11) 0.0037(10)
C38 0.0220(12) 0.0578(15) 0.0251(12) -0.0039(10) 0.0002(10) 0.0011(11)
C39 0.0457(15) 0.0307(12) 0.0530(16) -0.0171(11) 0.0272(13) -0.0163(12)
C40 0.0405(15) 0.0348(13) 0.0572(16) 0.0187(11) 0.0234(13) 0.0154(11)
C41 0.0296(12) 0.0263(11) 0.0254(11) -0.0003(8) 0.0117(9) -0.0075(10)
O42 0.0499(11) 0.0238(8) 0.0529(11) -0.0044(7) 0.0253(9) 0.0014(8)
C43 0.0232(11) 0.0283(11) 0.0271(12) 0.0012(8) 0.0083(9) -0.0085(9)
O44 0.0345(10) 0.0463(10) 0.0275(9) 0.0040(7) -0.0036(7) -0.0115(8)

loop_
_atom_type_symbol
_atom_type_description
_atom_type_scat_dispersion_real
_atom_type_scat_dispersion_imag
_atom_type_scat_source
C C 0.0033 0.0016 'International Tables Vol C Tables 4.2.6.8 and 6.1.1.4'
H H 0 0 'International Tables Vol C Tables 4.2.6.8 and 6.1.1.4'
O O 0.0106 0.006 'International Tables Vol C Tables 4.2.6.8 and 6.1.1.4'
S S 0.1246 0.1234 'International Tables Vol C Tables 4.2.6.8 and 6.1.1.4'
Fe Fe 0.3463 0.8444 'International Tables Vol C Tables 4.2.6.8 and 6.1.1.4'
Ru Ru -1.2594 0.8363 'International Tables Vol C Tables 4.2.6.8 and 6.1.1.4'

loop_
_geom_angle_atom_site_label_1
_geom_angle_atom_site_label_2
_geom_angle_atom_site_label_3
_geom_angle
C3 Fe1 C5 91.84(10)
C3 Fe1 C1 98.58(11)
C5 Fe1 C1 99.20(10)
C3 Fe1 S1 93.53(8)
C5 Fe1 S1 153.83(8)
C1 Fe1 S1 105.27(7)
C3 Fe1 S2 163.30(9)
C5 Fe1 S2 88.36(7)
C1 Fe1 S2 97.87(7)
S1 Fe1 S2 79.347(19)
C3 Fe1 Fe2 106.86(8)
C5 Fe1 Fe2 98.34(7)
C1 Fe1 Fe2 148.45(7)
S1 Fe1 Fe2 55.635(16)
S2 Fe1 Fe2 56.665(15)
C13 Fe2 C11 91.81(10)
C13 Fe2 C15 98.96(11)
C11 Fe2 C15 97.76(11)
C13 Fe2 S1 154.35(8)
C11 Fe2 S1 93.31(7)
C15 Fe2 S1 105.20(8)
C13 Fe2 S2 86.69(7)
C11 Fe2 S2 158.69(8)
C15 Fe2 S2 103.48(8)
S1 Fe2 S2 79.51(2)
C13 Fe2 Fe1 98.07(8)
C11 Fe2 Fe1 103.02(8)
C15 Fe2 Fe1 152.58(8)
S1 Fe2 Fe1 56.299(16)
S2 Fe2 Fe1 56.309(15)
C21 S1 Fe2 113.69(9)
C21 S1 Fe1 114.07(8)
Fe2 S1 Fe1 68.066(17)
Fe1 S2 Fe2 67.026(17)
Fe1 S2 Ru1 119.24(2)
Fe2 S2 Ru1 123.86(2)
O2 C1 Fe1 177.5(2)
O4 C3 Fe1 178.9(2)
O6 C5 Fe1 179.1(2)
O12 C11 Fe2 179.3(2)
O14 C13 Fe2 179.0(2)
O16 C15 Fe2 177.0(2)
S1 C21 H21A 109.5
S1 C21 H21B 109.5
H21A C21 H21B 109.5
S1 C21 H21C 109.5
H21A C21 H21C 109.5
H21B C21 H21C 109.5
C41 Ru1 C43 92.77(9)
C41 Ru1 C31 118.84(8)
C43 Ru1 C31 95.72(8)
C41 Ru1 C32 93.50(8)
C43 Ru1 C32 126.44(8)
C31 Ru1 C32 37.22(7)
C41 Ru1 C33 102.83(8)
C43 Ru1 C33 157.57(8)
C31 Ru1 C33 62.70(7)
C32 Ru1 C33 37.74(7)
C41 Ru1 C35 155.16(8)
C43 Ru1 C35 97.45(9)
C31 Ru1 C35 37.74(7)
C32 Ru1 C35 62.29(7)
C33 Ru1 C35 62.07(7)
C41 Ru1 C34 138.10(8)
C43 Ru1 C34 129.06(9)
C31 Ru1 C34 61.71(7)
C32 Ru1 C34 61.69(7)
C33 Ru1 C34 36.88(7)
C35 Ru1 C34 36.32(8)
C41 Ru1 S2 91.43(6)
C43 Ru1 S2 96.57(6)
C31 Ru1 S2 146.60(5)
C32 Ru1 S2 136.31(5)
C33 Ru1 S2 99.01(5)
C35 Ru1 S2 109.69(5)
C34 Ru1 S2 86.66(5)
C32 C31 C35 107.68(17)
C32 C31 C36 126.46(18)
C35 C31 C36 125.43(18)
C32 C31 Ru1 71.39(11)
C35 C31 Ru1 72.11(11)
C36 C31 Ru1 127.89(14)
C31 C32 C33 108.40(17)
C31 C32 C37 126.31(18)
C33 C32 C37 125.18(18)
C31 C32 Ru1 71.39(11)
C33 C32 Ru1 71.70(11)
C37 C32 Ru1 125.79(13)
C34 C33 C32 107.22(17)
C34 C33 C38 125.98(19)
C32 C33 C38 126.49(19)
C34 C33 Ru1 73.58(11)
C32 C33 Ru1 70.56(11)
C38 C33 Ru1 126.22(14)
C35 C34 C33 108.57(17)
C35 C34 C39 125.8(2)
C33 C34 C39 125.6(2)
C35 C34 Ru1 70.21(11)
C33 C34 Ru1 69.54(11)
C39 C34 Ru1 127.75(14)
C34 C35 C31 108.03(17)
C34 C35 C40 126.6(2)
C31 C35 C40 125.1(2)
C34 C35 Ru1 73.47(11)
C31 C35 Ru1 70.15(11)
C40 C35 Ru1 126.70(15)
C31 C36 H36A 109.5
C31 C36 H36B 109.5
H36A C36 H36B 109.5
C31 C36 H36C 109.5
H36A C36 H36C 109.5
H36B C36 H36C 109.5
C32 C37 H37A 109.5
C32 C37 H37B 109.5
H37A C37 H37B 109.5
C32 C37 H37C 109.5
H37A C37 H37C 109.5
H37B C37 H37C 109.5
C33 C38 H38A 109.5
C33 C38 H38B 109.5
H38A C38 H38B 109.5
C33 C38 H38C 109.5
H38A C38 H38C 109.5
H38B C38 H38C 109.5
C34 C39 H39A 109.5
C34 C39 H39B 109.5
H39A C39 H39B 109.5
C34 C39 H39C 109.5
H39A C39 H39C 109.5
H39B C39 H39C 109.5
C35 C40 H40A 109.5
C35 C40 H40B 109.5
H40A C40 H40B 109.5
C35 C40 H40C 109.5
H40A C40 H40C 109.5
H40B C40 H40C 109.5
O42 C41 Ru1 176.26(18)
O44 C43 Ru1 174.37(19)

loop_
_geom_bond_atom_site_label_1
_geom_bond_atom_site_label_2
_geom_bond_distance
Fe1 C3 1.781(2)
Fe1 C5 1.793(2)
Fe1 C1 1.797(2)
Fe1 S1 2.2629(6)
Fe1 S2 2.2802(5)
Fe1 Fe2 2.5231(4)
Fe2 C13 1.779(2)
Fe2 C11 1.782(2)
Fe2 C15 1.805(2)
Fe2 S1 2.2452(6)
Fe2 S2 2.2896(6)
S1 C21 1.824(2)
S2 Ru1 2.4131(5)
C1 O2 1.144(3)
C3 O4 1.145(3)
C5 O6 1.140(3)
C11 O12 1.143(3)
C13 O14 1.149(3)
C15 O16 1.141(3)
C21 H21A 0.98
C21 H21B 0.98
C21 H21C 0.98
Ru1 C41 1.886(2)
Ru1 C43 1.897(2)
Ru1 C31 2.2263(19)
Ru1 C32 2.2263(18)
Ru1 C33 2.2415(19)
Ru1 C35 2.2524(19)
Ru1 C34 2.2948(19)
C31 C32 1.421(3)
C31 C35 1.449(3)
C31 C36 1.499(3)
C32 C33 1.445(3)
C32 C37 1.503(3)
C33 C34 1.436(3)
C33 C38 1.502(3)
C34 C35 1.418(3)
C34 C39 1.492(3)
C35 C40 1.509(3)
C36 H36A 0.98
C36 H36B 0.98
C36 H36C 0.98
C37 H37A 0.98
C37 H37B 0.98
C37 H37C 0.98
C38 H38A 0.98
C38 H38B 0.98
C38 H38C 0.98
C39 H39A 0.98
C39 H39B 0.98
C39 H39C 0.98
C40 H40A 0.98
C40 H40B 0.98
C40 H40C 0.98
C41 O42 1.143(2)
C43 O44 1.140(2)

loop_
_geom_torsion_atom_site_label_1
_geom_torsion_atom_site_label_2
_geom_torsion_atom_site_label_3
_geom_torsion_atom_site_label_4
_geom_torsion
C3 Fe1 Fe2 C13 96.43(10)
C5 Fe1 Fe2 C13 1.94(10)
C1 Fe1 Fe2 C13 -121.25(16)
S1 Fe1 Fe2 C13 179.00(7)
S2 Fe1 Fe2 C13 -80.53(7)
C3 Fe1 Fe2 C11 2.67(11)
C5 Fe1 Fe2 C11 -91.82(10)
C1 Fe1 Fe2 C11 144.99(16)
S1 Fe1 Fe2 C11 85.24(7)
S2 Fe1 Fe2 C11 -174.29(7)
C3 Fe1 Fe2 C15 -135.6(2)
C5 Fe1 Fe2 C15 129.88(19)
C1 Fe1 Fe2 C15 6.7(2)
S1 Fe1 Fe2 C15 -53.06(18)
S2 Fe1 Fe2 C15 47.41(18)
C3 Fe1 Fe2 S1 -82.57(8)
C5 Fe1 Fe2 S1 -177.06(7)
C1 Fe1 Fe2 S1 59.76(14)
S2 Fe1 Fe2 S1 100.47(2)
C3 Fe1 Fe2 S2 176.96(8)
C5 Fe1 Fe2 S2 82.47(7)
C1 Fe1 Fe2 S2 -40.71(14)
S1 Fe1 Fe2 S2 -100.47(2)
C13 Fe2 S1 C21 105.38(19)
C11 Fe2 S1 C21 4.21(11)
C15 Fe2 S1 C21 -94.76(12)
S2 Fe2 S1 C21 163.98(9)
Fe1 Fe2 S1 C21 107.67(9)
C13 Fe2 S1 Fe1 -2.29(17)
C11 Fe2 S1 Fe1 -103.46(7)
C15 Fe2 S1 Fe1 157.58(8)
S2 Fe2 S1 Fe1 56.313(17)
C3 Fe1 S1 C21 0.93(13)
C5 Fe1 S1 C21 -100.51(19)
C1 Fe1 S1 C21 100.82(12)
S2 Fe1 S1 C21 -163.84(10)
Fe2 Fe1 S1 C21 -107.12(10)
C3 Fe1 S1 Fe2 108.05(8)
C5 Fe1 S1 Fe2 6.61(16)
C1 Fe1 S1 Fe2 -152.06(7)
S2 Fe1 S1 Fe2 -56.717(17)
C3 Fe1 S2 Fe2 -10.2(3)
C5 Fe1 S2 Fe2 -101.10(7)
C1 Fe1 S2 Fe2 159.84(7)
S1 Fe1 S2 Fe2 55.685(18)
C3 Fe1 S2 Ru1 -127.3(3)
C5 Fe1 S2 Ru1 141.76(8)
C1 Fe1 S2 Ru1 42.70(7)
S1 Fe1 S2 Ru1 -61.46(3)
Fe2 Fe1 S2 Ru1 -117.15(3)
C13 Fe2 S2 Fe1 101.98(8)
C11 Fe2 S2 Fe1 15.5(2)
C15 Fe2 S2 Fe1 -159.59(8)
S1 Fe2 S2 Fe1 -56.303(17)
C13 Fe2 S2 Ru1 -147.26(8)
C11 Fe2 S2 Ru1 126.2(2)
C15 Fe2 S2 Ru1 -48.83(9)
S1 Fe2 S2 Ru1 54.46(3)
Fe1 Fe2 S2 Ru1 110.76(3)
Fe1 S2 Ru1 C41 96.47(7)
Fe2 S2 Ru1 C41 15.85(7)
Fe1 S2 Ru1 C43 3.51(7)
Fe2 S2 Ru1 C43 -77.11(7)
Fe1 S2 Ru1 C31 -107.40(10)
Fe2 S2 Ru1 C31 171.98(9)
Fe1 S2 Ru1 C32 -166.96(7)
Fe2 S2 Ru1 C32 112.42(7)
Fe1 S2 Ru1 C33 -160.30(6)
Fe2 S2 Ru1 C33 119.08(6)
Fe1 S2 Ru1 C35 -96.85(6)
Fe2 S2 Ru1 C35 -177.47(6)
Fe1 S2 Ru1 C34 -125.43(6)
Fe2 S2 Ru1 C34 153.95(6)
C41 Ru1 C31 C32 52.42(14)
C43 Ru1 C31 C32 148.77(12)
C33 Ru1 C31 C32 -37.64(11)
C35 Ru1 C31 C32 -116.44(16)
C34 Ru1 C31 C32 -79.54(12)
S2 Ru1 C31 C32 -100.08(12)
C41 Ru1 C31 C35 168.86(12)
C43 Ru1 C31 C35 -94.79(13)
C32 Ru1 C31 C35 116.44(16)
C33 Ru1 C31 C35 78.80(12)
C34 Ru1 C31 C35 36.91(12)
S2 Ru1 C31 C35 16.36(17)
C41 Ru1 C31 C36 -69.8(2)
C43 Ru1 C31 C36 26.59(19)
C32 Ru1 C31 C36 -122.2(2)
C33 Ru1 C31 C36 -159.8(2)
C35 Ru1 C31 C36 121.4(2)
C34 Ru1 C31 C36 158.3(2)
S2 Ru1 C31 C36 137.74(15)
C35 C31 C32 C33 -0.9(2)
C36 C31 C32 C33 -173.62(19)
Ru1 C31 C32 C33 62.54(13)
C35 C31 C32 C37 175.36(18)
C36 C31 C32 C37 2.6(3)
Ru1 C31 C32 C37 -121.22(19)
C35 C31 C32 Ru1 -63.42(13)
C36 C31 C32 Ru1 123.8(2)
C41 Ru1 C32 C31 -135.93(12)
C43 Ru1 C32 C31 -39.89(15)
C33 Ru1 C32 C31 117.53(16)
C35 Ru1 C32 C31 38.24(11)
C34 Ru1 C32 C31 79.57(12)
S2 Ru1 C32 C31 128.31(10)
C41 Ru1 C32 C33 106.54(12)
C43 Ru1 C32 C33 -157.42(12)
C31 Ru1 C32 C33 -117.53(16)
C35 Ru1 C32 C33 -79.29(12)
C34 Ru1 C32 C33 -37.95(11)
S2 Ru1 C32 C33 10.78(14)
C41 Ru1 C32 C37 -14.10(19)
C43 Ru1 C32 C37 81.9(2)
C31 Ru1 C32 C37 121.8(2)
C33 Ru1 C32 C37 -120.6(2)
C35 Ru1 C32 C37 160.1(2)
C34 Ru1 C32 C37 -158.6(2)
S2 Ru1 C32 C37 -109.86(17)
C31 C32 C33 C34 2.6(2)
C37 C32 C33 C34 -173.67(18)
Ru1 C32 C33 C34 64.96(13)
C31 C32 C33 C38 176.44(19)
C37 C32 C33 C38 0.1(3)
Ru1 C32 C33 C38 -121.2(2)
C31 C32 C33 Ru1 -62.34(13)
C37 C32 C33 Ru1 121.37(19)
C41 Ru1 C33 C34 165.53(12)
C43 Ru1 C33 C34 -61.5(2)
C31 Ru1 C33 C34 -78.42(12)
C32 Ru1 C33 C34 -115.55(16)
C35 Ru1 C33 C34 -35.61(11)
S2 Ru1 C33 C34 71.97(11)
C41 Ru1 C33 C32 -78.92(13)
C43 Ru1 C33 C32 54.1(2)
C31 Ru1 C33 C32 37.13(11)
C35 Ru1 C33 C32 79.94(12)
C34 Ru1 C33 C32 115.55(16)
S2 Ru1 C33 C32 -172.48(10)
C41 Ru1 C33 C38 42.6(2)
C43 Ru1 C33 C38 175.6(2)
C31 Ru1 C33 C38 158.7(2)
C32 Ru1 C33 C38 121.5(2)
C35 Ru1 C33 C38 -158.5(2)
C34 Ru1 C33 C38 -122.9(2)
S2 Ru1 C33 C38 -50.93(18)
C32 C33 C34 C35 -3.4(2)
C38 C33 C34 C35 -177.25(19)
Ru1 C33 C34 C35 59.57(14)
C32 C33 C34 C39 174.59(18)
C38 C33 C34 C39 0.7(3)
Ru1 C33 C34 C39 -122.45(19)
C32 C33 C34 Ru1 -62.96(13)
C38 C33 C34 Ru1 123.2(2)
C41 Ru1 C34 C35 -141.09(14)
C43 Ru1 C34 C35 34.73(15)
C31 Ru1 C34 C35 -38.36(11)
C32 Ru1 C34 C35 -80.86(12)
C33 Ru1 C34 C35 -119.70(17)
S2 Ru1 C34 C35 130.48(11)
C41 Ru1 C34 C33 -21.39(17)
C43 Ru1 C34 C33 154.43(12)
C31 Ru1 C34 C33 81.34(12)
C32 Ru1 C34 C33 38.84(11)
C35 Ru1 C34 C33 119.70(17)
S2 Ru1 C34 C33 -109.82(11)
C41 Ru1 C34 C39 98.4(2)
C43 Ru1 C34 C39 -85.8(2)
C31 Ru1 C34 C39 -158.9(2)
C32 Ru1 C34 C39 158.6(2)
C33 Ru1 C34 C39 119.8(3)
C35 Ru1 C34 C39 -120.6(3)
S2 Ru1 C34 C39 9.9(2)
C33 C34 C35 C31 2.9(2)
C39 C34 C35 C31 -175.10(18)
Ru1 C34 C35 C31 62.03(13)
C33 C34 C35 C40 177.06(19)
C39 C34 C35 C40 -0.9(3)
Ru1 C34 C35 C40 -123.8(2)
C33 C34 C35 Ru1 -59.16(13)
C39 C34 C35 Ru1 122.9(2)
C32 C31 C35 C34 -1.2(2)
C36 C31 C35 C34 171.61(18)
Ru1 C31 C35 C34 -64.18(14)
C32 C31 C35 C40 -175.53(19)
C36 C31 C35 C40 -2.7(3)
Ru1 C31 C35 C40 121.5(2)
C32 C31 C35 Ru1 62.95(13)
C36 C31 C35 Ru1 -124.2(2)
C41 Ru1 C35 C34 93.0(2)
C43 Ru1 C35 C34 -153.50(12)
C31 Ru1 C35 C34 116.77(17)
C32 Ru1 C35 C34 79.06(12)
C33 Ru1 C35 C34 36.16(11)
S2 Ru1 C35 C34 -53.75(12)
C41 Ru1 C35 C31 -23.8(3)
C43 Ru1 C35 C31 89.73(12)
C32 Ru1 C35 C31 -37.71(11)
C33 Ru1 C35 C31 -80.60(12)
C34 Ru1 C35 C31 -116.77(17)
S2 Ru1 C35 C31 -170.52(10)
C41 Ru1 C35 C40 -143.3(2)
C43 Ru1 C35 C40 -29.8(2)
C31 Ru1 C35 C40 -119.5(3)
C32 Ru1 C35 C40 -157.2(2)
C33 Ru1 C35 C40 159.9(2)
C34 Ru1 C35 C40 123.7(2)
S2 Ru1 C35 C40 70.0(2)
